data_4317067
loop_
_publ_author_name
'Yulia Sevryugina'
'Richard L. Julius'
'M. Frederick Hawthorne'

_publ_section_title
;
 Novel Approach to Aminocarboranes by Mild Amidation of Selected
 Iodo-carboranes
;
_journal_name_full 'Inorganic Chemistry'
_journal_page_first 10627
_journal_page_last 10634
_journal_paper_doi 10.1021/ic101620h
_journal_volume 49
_journal_year 2010
_chemical_formula_moiety
;
 [B10 C2 H11] (N H) (C O) (C6 H5)
;
_chemical_formula_sum 'C9 H17 B10 N O'
_chemical_formula_weight 263.34
_chemical_melting_point ?
_chemical_name_systematic
; 
 N-(1,2-Dicarba-closo-dodecaboran-3-yl)benzamide
;
_space_group_IT_number 61
_symmetry_cell_setting orthorhombic
_symmetry_space_group_name_Hall '-P 2ac 2ab'
_symmetry_space_group_name_H-M 'P b c a'
_atom_sites_solution_hydrogens difmap
_atom_sites_solution_primary direct
_atom_sites_solution_secondary difmap
_audit_creation_method SHELXL-97
_cell_angle_alpha 90.00
_cell_angle_beta 90.00
_cell_angle_gamma 90.00
_cell_formula_units_Z 8
_cell_length_a 9.8724(6)
_cell_length_b 12.3584(7)
_cell_length_c 23.4281(14)
_cell_measurement_reflns_used 8866
_cell_measurement_temperature 173(2)
_cell_measurement_theta_max 27.10
_cell_measurement_theta_min 2.61
_cell_volume 2858.4(3)
_computing_cell_refinement 'SMART, SAINT'
_computing_data_collection SMART
_computing_data_reduction SAINT
_computing_molecular_graphics 'SHELXP-01 (Sheldrick, 2001)'
_computing_publication_material 'SHELXCIF-01 (Sheldrick, 2001)'
_computing_structure_refinement 'SHELXL-01 (Sheldrick, 2001)'
_computing_structure_solution 'SHELXS-01 (Sheldrick, 2001)'
_diffrn_ambient_temperature 173(2)
_diffrn_measured_fraction_theta_full 0.999
_diffrn_measured_fraction_theta_max 0.999
_diffrn_measurement_device_type 'Bruker SMART APEX CCD'
_diffrn_measurement_method '0.3 deg wide \w exposures'
_diffrn_radiation_monochromator graphite
_diffrn_radiation_source 'fine-focus sealed tube'
_diffrn_radiation_type MoK\a
_diffrn_radiation_wavelength 0.71073
_diffrn_reflns_av_R_equivalents 0.0238
_diffrn_reflns_av_sigmaI/netI 0.0135
_diffrn_reflns_limit_h_max 12
_diffrn_reflns_limit_h_min -12
_diffrn_reflns_limit_k_max 15
_diffrn_reflns_limit_k_min -15
_diffrn_reflns_limit_l_max 27
_diffrn_reflns_limit_l_min -30
_diffrn_reflns_number 23342
_diffrn_reflns_theta_full 27.12
_diffrn_reflns_theta_max 27.12
_diffrn_reflns_theta_min 1.74
_diffrn_standards_decay_% 0
_diffrn_standards_interval_count na
_diffrn_standards_interval_time na
_diffrn_standards_number 'none (area detector data)'
_exptl_absorpt_coefficient_mu 0.065
_exptl_absorpt_correction_T_max 0.9808
_exptl_absorpt_correction_T_min 0.9571
_exptl_absorpt_correction_type 'multi-scan (SADABS)'
_exptl_crystal_colour colourless
_exptl_crystal_density_diffrn 1.224
_exptl_crystal_density_meas ?
_exptl_crystal_density_method none
_exptl_crystal_description block
_exptl_crystal_F_000 1088
_exptl_crystal_size_max 0.68
_exptl_crystal_size_mid 0.40
_exptl_crystal_size_min 0.30
_refine_diff_density_max 0.265
_refine_diff_density_min -0.234
_refine_diff_density_rms 0.039
_refine_ls_extinction_coef noref
_refine_ls_extinction_method none
_refine_ls_goodness_of_fit_ref 1.076
_refine_ls_hydrogen_treatment refall
_refine_ls_matrix_type full
_refine_ls_number_parameters 258
_refine_ls_number_reflns 3155
_refine_ls_number_restraints 0
_refine_ls_restrained_S_all 1.076
_refine_ls_R_factor_all 0.0383
_refine_ls_R_factor_gt 0.0356
_refine_ls_shift/su_max 0.000
_refine_ls_shift/su_mean 0.000
_refine_ls_structure_factor_coef Fsqd
_refine_ls_weighting_details 'calc w=1/[\s^2^(Fo^2^)+(0.0556P)^2^+0.6455P] where P=(Fo^2^+2Fc^2^)/3'
_refine_ls_weighting_scheme calc
_refine_ls_wR_factor_gt 0.0952
_refine_ls_wR_factor_ref 0.0977
_reflns_number_gt 2916
_reflns_number_total 3155
_reflns_threshold_expression >2sigma(I)
_cod_data_source_file ic101620h_si_002_07.cif
_cod_data_source_block o-[B10C2H11]-3-NHCO(C6H5)_(13a)
_cod_depositor_comments
;
The following automatic conversions were performed:

'_chemical_melting_point' value 'not measured' was changed to '?' -
the value is undefined or not given.

Automatic conversion script
Id: cif_fix_values 1569 2011-02-09 13:29:24Z adriana 

The following automatic conversions were performed:

'_exptl_crystal_density_meas' value 'not measured' was changed to '?'
- the value is perceived as not measured.

Automatic conversion script
Id: cif_fix_values 3008 2015-01-20 13:52:24Z robertas 
;
_cod_database_code 4317067

loop_
_symmetry_equiv_pos_as_xyz
'x, y, z'
'-x+1/2, -y, z+1/2'
'-x, y+1/2, -z+1/2'
'x+1/2, -y+1/2, -z'
'-x, -y, -z'
'x-1/2, y, -z-1/2'
'x, -y-1/2, z-1/2'
'-x-1/2, y-1/2, z'

loop_
_atom_site_label
_atom_site_type_symbol
_atom_site_fract_x
_atom_site_fract_y
_atom_site_fract_z
_atom_site_U_iso_or_equiv
_atom_site_adp_type
_atom_site_occupancy
_atom_site_symmetry_multiplicity
_atom_site_calc_flag
_atom_site_refinement_flags
_atom_site_disorder_assembly
_atom_site_disorder_group
C1 C 0.19961(9) 0.36758(8) 0.39630(4) 0.0201(2) Uani 1 1 d . . .
H1 H 0.2208(12) 0.4403(11) 0.3904(5) 0.026(3) Uiso 1 1 d . . .
C2 C 0.05700(9) 0.32901(7) 0.36902(4) 0.0193(2) Uani 1 1 d . . .
H2 H 0.0051(13) 0.3833(10) 0.3510(5) 0.030(3) Uiso 1 1 d . . .
B3 B 0.20320(10) 0.29112(8) 0.33330(4) 0.0188(2) Uani 1 1 d . . .
H3 H 0.3347(14) 0.3573(10) 0.2774(5) 0.029(3) Uiso 1 1 d . . .
B4 B 0.31925(11) 0.27001(8) 0.39087(4) 0.0198(2) Uani 1 1 d . . .
H4B H 0.4225(13) 0.2935(10) 0.3837(5) 0.028(3) Uiso 1 1 d . . .
B5 B 0.23822(11) 0.30057(9) 0.45703(5) 0.0235(2) Uani 1 1 d . . .
H5B H 0.2949(13) 0.3438(10) 0.4892(6) 0.032(3) Uiso 1 1 d . . .
B6 B 0.06939(12) 0.34183(9) 0.44247(5) 0.0239(2) Uani 1 1 d . . .
H6B H 0.0216(14) 0.4111(10) 0.4621(6) 0.034(3) Uiso 1 1 d . . .
B7 B 0.06477(11) 0.19959(9) 0.34362(5) 0.0218(2) Uani 1 1 d . . .
H7B H 0.0011(13) 0.1775(10) 0.3065(5) 0.029(3) Uiso 1 1 d . . .
B8 B 0.23379(11) 0.15843(8) 0.35903(5) 0.0211(2) Uani 1 1 d . . .
H8B H 0.2868(13) 0.1004(11) 0.3313(6) 0.033(3) Uiso 1 1 d . . .
B9 B 0.25650(11) 0.16390(9) 0.43463(5) 0.0229(2) Uani 1 1 d . . .
H9B H 0.3273(13) 0.1081(10) 0.4570(5) 0.031(3) Uiso 1 1 d . . .
B10 B 0.10123(11) 0.20875(10) 0.46631(5) 0.0258(2) Uani 1 1 d . . .
H10B H 0.0699(13) 0.1821(11) 0.5088(6) 0.038(3) Uiso 1 1 d . . .
B11 B -0.01649(11) 0.23156(9) 0.40956(5) 0.0238(2) Uani 1 1 d . . .
H11B H -0.1244(13) 0.2304(10) 0.4119(5) 0.032(3) Uiso 1 1 d . . .
B12 B 0.09831(11) 0.12093(9) 0.40582(5) 0.0248(2) Uani 1 1 d . . .
H12B H 0.0635(13) 0.0389(11) 0.4083(6) 0.035(3) Uiso 1 1 d . . .
N1 N 0.24805(8) 0.34697(7) 0.28174(3) 0.02194(19) Uani 1 1 d . . .
C3 C 0.16813(9) 0.38048(8) 0.23770(4) 0.0207(2) Uani 1 1 d . . .
O1 O 0.04722(7) 0.35814(6) 0.23454(3) 0.02838(19) Uani 1 1 d . . .
C4 C 0.23702(9) 0.44854(8) 0.19336(4) 0.0207(2) Uani 1 1 d . . .
C5 C 0.33025(10) 0.52810(8) 0.20888(4) 0.0244(2) Uani 1 1 d . . .
H5 H 0.3531(13) 0.5393(11) 0.2486(6) 0.032(3) Uiso 1 1 d . . .
C6 C 0.38740(11) 0.59445(8) 0.16734(5) 0.0282(2) Uani 1 1 d . . .
H6 H 0.4482(14) 0.6499(11) 0.1795(6) 0.038(4) Uiso 1 1 d . . .
C7 C 0.35449(11) 0.57934(9) 0.11028(5) 0.0298(2) Uani 1 1 d . . .
H7 H 0.3946(14) 0.6251(12) 0.0808(7) 0.042(4) Uiso 1 1 d . . .
C8 C 0.26292(11) 0.49945(9) 0.09467(4) 0.0291(2) Uani 1 1 d . . .
H8 H 0.2398(14) 0.4888(11) 0.0528(6) 0.037(3) Uiso 1 1 d . . .
C9 C 0.20258(10) 0.43503(8) 0.13606(4) 0.0249(2) Uani 1 1 d . . .
H9 H 0.1371(13) 0.3783(10) 0.1254(5) 0.029(3) Uiso 1 1 d . . .

loop_
_atom_site_aniso_label
_atom_site_aniso_U_11
_atom_site_aniso_U_22
_atom_site_aniso_U_33
_atom_site_aniso_U_23
_atom_site_aniso_U_13
_atom_site_aniso_U_12
C1 0.0204(5) 0.0185(4) 0.0212(4) -0.0005(3) -0.0005(3) -0.0005(3)
C2 0.0171(4) 0.0203(4) 0.0206(4) 0.0017(3) 0.0005(3) 0.0010(3)
B3 0.0159(5) 0.0212(5) 0.0194(5) -0.0004(4) -0.0003(4) -0.0003(4)
B4 0.0175(5) 0.0211(5) 0.0209(5) 0.0004(4) -0.0012(4) -0.0002(4)
B5 0.0241(5) 0.0269(5) 0.0195(5) 0.0004(4) -0.0013(4) 0.0019(4)
B6 0.0240(5) 0.0268(5) 0.0208(5) 0.0008(4) 0.0030(4) 0.0042(4)
B7 0.0188(5) 0.0205(5) 0.0260(5) 0.0001(4) -0.0010(4) -0.0022(4)
B8 0.0193(5) 0.0185(5) 0.0253(5) -0.0002(4) -0.0004(4) 0.0009(4)
B9 0.0212(5) 0.0228(5) 0.0246(5) 0.0038(4) 0.0001(4) 0.0021(4)
B10 0.0236(5) 0.0303(6) 0.0234(5) 0.0072(4) 0.0035(4) 0.0020(4)
B11 0.0186(5) 0.0258(5) 0.0272(5) 0.0058(4) 0.0028(4) -0.0009(4)
B12 0.0213(5) 0.0210(5) 0.0321(6) 0.0054(4) 0.0003(4) -0.0012(4)
N1 0.0152(4) 0.0300(5) 0.0206(4) 0.0041(3) 0.0005(3) -0.0017(3)
C3 0.0185(4) 0.0237(4) 0.0198(5) -0.0005(3) 0.0009(3) 0.0010(3)
O1 0.0174(4) 0.0400(4) 0.0277(4) 0.0057(3) -0.0011(3) -0.0030(3)
C4 0.0181(4) 0.0229(5) 0.0211(5) 0.0015(3) 0.0014(3) 0.0030(3)
C5 0.0239(5) 0.0262(5) 0.0229(5) -0.0009(4) 0.0018(4) -0.0004(4)
C6 0.0265(5) 0.0243(5) 0.0336(6) 0.0020(4) 0.0039(4) -0.0018(4)
C7 0.0294(5) 0.0295(5) 0.0304(5) 0.0103(4) 0.0070(4) 0.0043(4)
C8 0.0293(5) 0.0363(6) 0.0217(5) 0.0060(4) 0.0000(4) 0.0044(4)
C9 0.0223(5) 0.0298(5) 0.0227(5) 0.0021(4) -0.0021(4) 0.0005(4)

loop_
_atom_type_symbol
_atom_type_description
_atom_type_scat_dispersion_real
_atom_type_scat_dispersion_imag
_atom_type_scat_source
C C 0.0033 0.0016 'International Tables Vol C Tables 4.2.6.8 and 6.1.1.4'
H H 0.0000 0.0000 'International Tables Vol C Tables 4.2.6.8 and 6.1.1.4'
B B 0.0013 0.0007 'International Tables Vol C Tables 4.2.6.8 and 6.1.1.4'
N N 0.0061 0.0033 'International Tables Vol C Tables 4.2.6.8 and 6.1.1.4'
O O 0.0106 0.0060 'International Tables Vol C Tables 4.2.6.8 and 6.1.1.4'

loop_
_geom_angle_atom_site_label_1
_geom_angle_atom_site_label_2
_geom_angle_atom_site_label_3
_geom_angle
_geom_angle_site_symmetry_1
_geom_angle_site_symmetry_3
_geom_angle_publ_flag
C2 C1 B5 112.61(8) . . y
C2 C1 B4 111.57(7) . . y
B5 C1 B4 63.69(6) . . y
C2 C1 B6 62.67(6) . . y
B5 C1 B6 62.99(6) . . y
B4 C1 B6 116.07(7) . . y
C2 C1 B3 61.71(6) . . y
B5 C1 B3 116.12(8) . . y
B4 C1 B3 62.53(6) . . y
B6 C1 B3 116.58(7) . . y
C2 C1 H1 114.8(8) . . n
B5 C1 H1 123.1(7) . . n
B4 C1 H1 121.3(8) . . n
B6 C1 H1 116.2(7) . . n
B3 C1 H1 112.9(7) . . n
C1 C2 B11 111.11(7) . . y
C1 C2 B7 111.99(7) . . y
B11 C2 B7 63.23(6) . . y
C1 C2 B6 61.26(6) . . y
B11 C2 B6 62.55(6) . . y
B7 C2 B6 115.37(7) . . y
C1 C2 B3 62.97(6) . . y
B11 C2 B3 115.76(7) . . y
B7 C2 B3 62.70(6) . . y
B6 C2 B3 116.46(7) . . y
C1 C2 H2 116.1(8) . . n
B11 C2 H2 121.5(8) . . n
B7 C2 H2 122.3(8) . . n
B6 C2 H2 114.7(8) . . n
B3 C2 H2 115.4(8) . . n
N1 B3 C2 121.63(8) . . y
N1 B3 C1 116.61(8) . . y
C2 B3 C1 55.31(5) . . y
N1 B3 B8 131.82(8) . . y
C2 B3 B8 103.16(7) . . y
C1 B3 B8 102.46(7) . . y
N1 B3 B4 119.90(8) . . y
C2 B3 B4 102.05(7) . . y
C1 B3 B4 57.09(6) . . y
B8 B3 B4 59.98(6) . . y
N1 B3 B7 129.93(8) . . y
C2 B3 B7 57.98(6) . . y
C1 B3 B7 102.21(7) . . y
B8 B3 B7 59.99(6) . . y
B4 B3 B7 107.16(7) . . y
C1 B4 B9 103.84(7) . . y
C1 B4 B8 104.63(7) . . y
B9 B4 B8 60.31(6) . . y
C1 B4 B5 58.08(6) . . y
B9 B4 B5 59.91(6) . . y
B8 B4 B5 108.38(8) . . y
C1 B4 B3 60.38(6) . . y
B9 B4 B3 108.63(7) . . y
B8 B4 B3 59.57(6) . . y
B5 B4 B3 109.68(7) . . y
C1 B4 H4B 118.8(7) . . n
B9 B4 H4B 128.4(7) . . n
B8 B4 H4B 126.4(7) . . n
B5 B4 H4B 120.3(7) . . n
B3 B4 H4B 116.8(7) . . n
C1 B5 B6 59.06(6) . . y
C1 B5 B9 103.89(7) . . y
B6 B5 B9 108.14(8) . . y
C1 B5 B10 104.13(8) . . y
B6 B5 B10 59.54(6) . . y
B9 B5 B10 60.47(6) . . y
C1 B5 B4 58.24(6) . . y
B6 B5 B4 108.34(7) . . y
B9 B5 B4 59.81(6) . . y
B10 B5 B4 108.18(8) . . y
C1 B5 H5B 117.5(7) . . n
B6 B5 H5B 118.5(7) . . n
B9 B5 H5B 128.6(7) . . n
B10 B5 H5B 128.6(7) . . y
B4 B5 H5B 118.6(7) . . n
C1 B6 C2 56.07(5) . . y
C1 B6 B10 103.87(8) . . y
C2 B6 B10 103.99(8) . . y
C1 B6 B5 57.95(6) . . y
C2 B6 B5 103.35(7) . . y
B10 B6 B5 60.31(6) . . y
C1 B6 B11 103.10(7) . . y
C2 B6 B11 57.74(6) . . y
B10 B6 B11 60.58(7) . . y
B5 B6 B11 108.08(8) . . y
C1 B6 H6B 116.8(7) . . n
C2 B6 H6B 117.7(7) . . n
B10 B6 H6B 132.9(7) . . n
B5 B6 H6B 123.7(7) . . n
B11 B6 H6B 125.7(7) . . n
C2 B7 B8 103.82(7) . . y
C2 B7 B12 103.54(8) . . y
B8 B7 B12 60.31(6) . . y
C2 B7 B11 58.07(6) . . y
B8 B7 B11 107.98(8) . . y
B12 B7 B11 59.78(6) . . y
C2 B7 B3 59.32(6) . . y
B8 B7 B3 59.52(6) . . y
B12 B7 B3 108.24(7) . . y
B11 B7 B3 108.66(7) . . y
C2 B7 H7B 118.6(7) . . n
B8 B7 H7B 128.3(7) . . n
B12 B7 H7B 127.8(7) . . n
B11 B7 H7B 118.7(7) . . n
B3 B7 H7B 118.9(7) . . n
B3 B8 B4 60.45(6) . . y
B3 B8 B7 60.49(6) . . y
B4 B8 B7 107.91(7) . . y
B3 B8 B9 108.87(7) . . y
B4 B8 B9 59.72(6) . . y
B7 B8 B9 107.92(8) . . y
B3 B8 B12 108.68(7) . . y
B4 B8 B12 107.33(8) . . y
B7 B8 B12 59.89(6) . . y
B9 B8 B12 59.77(6) . . y
B3 B8 H8B 118.9(7) . . n
B4 B8 H8B 121.8(7) . . n
B7 B8 H8B 120.8(7) . . n
B9 B8 H8B 123.4(7) . . n
B12 B8 H8B 123.3(7) . . n
B4 B9 B5 60.28(6) . . y
B4 B9 B12 107.88(7) . . y
B5 B9 B12 107.81(8) . . y
B4 B9 B8 59.97(6) . . y
B5 B9 B8 108.41(7) . . y
B12 B9 B8 60.22(6) . . y
B4 B9 B10 108.01(7) . . y
B5 B9 B10 59.79(6) . . y
B12 B9 B10 59.95(6) . . y
B8 B9 B10 108.37(8) . . y
B4 B9 H9B 120.7(7) . . n
B5 B9 H9B 120.9(7) . . n
B12 B9 H9B 123.0(7) . . n
B8 B9 H9B 121.5(7) . . n
B10 B9 H9B 122.3(7) . . n
B6 B10 B5 60.15(7) . . y
B6 B10 B12 108.20(8) . . y
B5 B10 B12 107.64(8) . . y
B6 B10 B11 60.14(6) . . y
B5 B10 B11 107.61(8) . . y
B12 B10 B11 59.68(6) . . y
B6 B10 B9 108.03(8) . . y
B5 B10 B9 59.74(6) . . y
B12 B10 B9 59.78(6) . . y
B11 B10 B9 107.27(8) . . y
B6 B10 H10B 121.3(7) . . n
B5 B10 H10B 121.2(7) . . n
B12 B10 H10B 122.3(7) . . n
B11 B10 H10B 122.8(7) . . n
B9 B10 H10B 121.7(7) . . n
C2 B11 B12 104.22(7) . . y
C2 B11 B6 59.70(6) . . y
B12 B11 B6 107.83(8) . . y
C2 B11 B7 58.70(6) . . y
B12 B11 B7 60.05(6) . . y
B6 B11 B7 109.28(7) . . y
C2 B11 B10 104.49(8) . . y
B12 B11 B10 60.07(7) . . y
B6 B11 B10 59.28(6) . . y
B7 B11 B10 108.46(8) . . y
C2 B11 H11B 117.8(7) . . n
B12 B11 H11B 129.0(7) . . n
B6 B11 H11B 117.6(7) . . n
B7 B11 H11B 119.4(7) . . n
B10 B11 H11B 127.4(7) . . n
B11 B12 B9 108.11(8) . . y
B11 B12 B7 60.17(6) . . y
B9 B12 B7 108.05(7) . . y
B11 B12 B10 60.25(6) . . y
B9 B12 B10 60.27(6) . . y
B7 B12 B10 108.69(8) . . y
B11 B12 B8 107.90(7) . . y
B9 B12 B8 60.01(6) . . y
B7 B12 B8 59.81(6) . . y
B10 B12 B8 108.46(8) . . y
B11 B12 H12B 121.4(7) . . n
B9 B12 H12B 122.8(7) . . n
B7 B12 H12B 120.1(7) . . n
B10 B12 H12B 122.5(7) . . n
B8 B12 H12B 121.2(7) . . n
C3 N1 B3 126.46(8) . . y
C3 N1 H3 115.9(8) . . n
B3 N1 H3 117.6(8) . . n
O1 C3 N1 122.69(9) . . y
O1 C3 C4 121.69(8) . . y
N1 C3 C4 115.61(8) . . y
C9 C4 C5 119.74(9) . . y
C9 C4 C3 119.28(9) . . y
C5 C4 C3 120.92(9) . . y
C6 C5 C4 120.03(10) . . y
C6 C5 H5 119.6(8) . . n
C4 C5 H5 120.3(8) . . n
C7 C6 C5 119.93(10) . . y
C7 C6 H6 122.0(9) . . n
C5 C6 H6 118.0(9) . . n
C8 C7 C6 120.13(10) . . y
C8 C7 H7 119.3(9) . . n
C6 C7 H7 120.5(9) . . n
C7 C8 C9 120.21(10) . . y
C7 C8 H8 119.6(8) . . n
C9 C8 H8 120.2(8) . . n
C8 C9 C4 119.93(10) . . y
C8 C9 H9 120.8(8) . . n
C4 C9 H9 119.3(8) . . n

loop_
_geom_bond_atom_site_label_1
_geom_bond_atom_site_label_2
_geom_bond_distance
_geom_bond_site_symmetry_2
_geom_bond_publ_flag
C1 C2 1.6180(13) . y
C1 B5 1.6898(14) . y
C1 B4 1.6927(14) . y
C1 B6 1.7099(14) . y
C1 B3 1.7529(14) . y
C1 H1 0.933(13) . n
C2 B11 1.6967(14) . y
C2 B7 1.7082(14) . y
C2 B6 1.7323(14) . y
C2 B3 1.7328(13) . y
C2 H2 0.944(13) . n
B3 N1 1.4601(13) . y
B3 B8 1.7730(15) . y
B3 B4 1.7889(14) . y
B3 B7 1.7904(15) . y
B4 B9 1.7761(15) . y
B4 B8 1.7805(15) . y
B4 B5 1.7846(15) . y
B4 H4B 1.073(13) . n
B5 B6 1.7760(16) . y
B5 B9 1.7779(16) . y
B5 B10 1.7788(16) . y
B5 H5B 1.081(13) . n
B6 B10 1.7651(16) . y
B6 B11 1.7805(16) . y
B6 H6B 1.081(13) . n
B7 B8 1.7815(15) . y
B7 B12 1.7829(16) . y
B7 B11 1.7850(16) . y
B7 H7B 1.107(13) . n
B8 B9 1.7866(16) . y
B8 B12 1.7904(16) . y
B8 H8B 1.100(13) . n
B9 B12 1.7822(16) . y
B9 B10 1.7911(16) . y
B9 H9B 1.113(13) . n
B10 B12 1.7852(17) . y
B10 B11 1.7883(16) . y
B10 H10B 1.094(14) . n
B11 B12 1.7780(16) . y
B11 H11B 1.067(13) . n
B12 H12B 1.072(14) . n
N1 C3 1.3633(12) . y
N1 H3 0.870(14) . n
C3 O1 1.2275(12) . y
C3 C4 1.4997(13) . y
C4 C9 1.3947(14) . y
C4 C5 1.3950(14) . y
C5 C6 1.3920(14) . y
C5 H5 0.966(13) . n
C6 C7 1.3885(16) . y
C6 H6 0.954(14) . y
C7 C8 1.3877(16) . y
C7 H7 0.977(15) . n
C8 C9 1.3890(14) . y
C8 H8 1.016(13) . n
C9 H9 0.986(13) . n

loop_
_geom_torsion_atom_site_label_1
_geom_torsion_atom_site_label_2
_geom_torsion_atom_site_label_3
_geom_torsion_atom_site_label_4
_geom_torsion
_geom_torsion_site_symmetry_1
_geom_torsion_site_symmetry_2
_geom_torsion_site_symmetry_3
_geom_torsion_site_symmetry_4
_geom_torsion_publ_flag
C1 B3 N1 C3 -105.79(11) . . . . y
B3 N1 C3 O1 -6.60(15) . . . . y
